data_4065985
loop_
_publ_author_name
'V\'azquez-Garc\'ia, Digna'
'Fern\'andez, Alberto'
'L\'opez-Torres, Margarita'
'Rodr\'iguez, Antonio'
'G\'omez-Blanco, Nina'
'Viader, Carlos'
'Vila, Jos\'e M.'
'Fern\'andez, Jes\'us J.'

_publ_section_title
;
 Versatile Behavior of the Schiff Base Ligand
 2,5-Me2C6H3C(H)&#x2550;N(2,4,6-Me3C6H2) toward Cyclometalation Reactions:
 C(sp2,phenyl)&#x2212;H vs C(sp3,methyl)&#x2212;H Activation
;
_journal_issue 15
_journal_name_full Organometallics
_journal_page_first 3303
_journal_paper_doi 10.1021/om100238w
_journal_volume 29
_journal_year 2010
_chemical_formula_sum 'C36 H41 Cl2 N2 O0.5 Pd2'
_chemical_formula_weight 793.41
_chemical_name_systematic
;
 ?
;
_space_group_IT_number 148
_symmetry_cell_setting trigonal
_symmetry_space_group_name_Hall '-R 3'
_symmetry_space_group_name_H-M 'R -3 :H'
_atom_sites_solution_hydrogens geom
_atom_sites_solution_primary direct
_atom_sites_solution_secondary difmap
_audit_creation_date 2009-01-27T11:37:18-00:00
_audit_creation_method 'WinGX routine CIF_UPDATE'
_cell_angle_alpha 90
_cell_angle_beta 90
_cell_angle_gamma 120
_cell_formula_units_Z 9
_cell_length_a 29.948(5)
_cell_length_b 29.948(5)
_cell_length_c 10.397(5)
_cell_measurement_reflns_used 4070
_cell_measurement_temperature 293(2)
_cell_measurement_theta_max 45.189
_cell_measurement_theta_min 4.711
_cell_volume 8076(4)
_computing_structure_refinement 'SHELXL-97 (Sheldrick, 1997)'
_computing_structure_solution 'SHELXL-97 (Sheldrick, 1997)'
_diffrn_ambient_temperature 293(2)
_diffrn_measured_fraction_theta_full 0.999
_diffrn_measured_fraction_theta_max 0.999
_diffrn_measurement_device_type 'Bruker X8 APEX'
_diffrn_measurement_method 'omega-phi scans'
_diffrn_radiation_monochromator graphite
_diffrn_radiation_type MoK\a
_diffrn_radiation_wavelength 0.71073
_diffrn_reflns_av_R_equivalents 0.0308
_diffrn_reflns_av_unetI/netI 0.0295
_diffrn_reflns_limit_h_max 33
_diffrn_reflns_limit_h_min -39
_diffrn_reflns_limit_k_max 38
_diffrn_reflns_limit_k_min -31
_diffrn_reflns_limit_l_max 7
_diffrn_reflns_limit_l_min -13
_diffrn_reflns_number 17915
_diffrn_reflns_theta_full 28.32
_diffrn_reflns_theta_max 28.32
_diffrn_reflns_theta_min 1.36
_exptl_absorpt_coefficient_mu 1.178
_exptl_absorpt_correction_T_max 0.911
_exptl_absorpt_correction_T_min 0.73
_exptl_absorpt_correction_type multi-scan
_exptl_absorpt_process_details SADABS
_exptl_crystal_colour yellow
_exptl_crystal_density_diffrn 1.468
_exptl_crystal_density_method 'not measured'
_exptl_crystal_description prism
_exptl_crystal_F_000 3609
_exptl_crystal_size_max 0.31
_exptl_crystal_size_mid 0.13
_exptl_crystal_size_min 0.09
_refine_diff_density_max 0.948
_refine_diff_density_min -0.676
_refine_diff_density_rms 0.188
_refine_ls_extinction_method none
_refine_ls_goodness_of_fit_ref 1.117
_refine_ls_hydrogen_treatment constr
_refine_ls_matrix_type full
_refine_ls_number_parameters 204
_refine_ls_number_reflns 4477
_refine_ls_number_restraints 0
_refine_ls_restrained_S_all 1.117
_refine_ls_R_factor_all 0.0621
_refine_ls_R_factor_gt 0.0329
_refine_ls_shift/su_max 0.001
_refine_ls_shift/su_mean 0
_refine_ls_structure_factor_coef Fsqd
_refine_ls_weighting_details 'calc w=1/[\s^2^(Fo^2^)+(0.0706P)^2^+0.0000P] where P=(Fo^2^+2Fc^2^)/3'
_refine_ls_weighting_scheme calc
_refine_ls_wR_factor_gt 0.0943
_refine_ls_wR_factor_ref 0.1312
_reflns_number_gt 3108
_reflns_number_total 4477
_reflns_threshold_expression >2sigma(I)
_cod_data_source_file om100238w_si_002.cif
_cod_data_source_block 0731819_0s
_cod_original_sg_symbol_H-M R-3
_cod_original_formula_sum 'C36 H41 Cl2 N2 O0.50 Pd2'
_cod_database_code 4065985

loop_
_symmetry_equiv_pos_as_xyz
'x, y, z'
'-y, x-y, z'
'-x+y, -x, z'
'x+2/3, y+1/3, z+1/3'
'-y+2/3, x-y+1/3, z+1/3'
'-x+y+2/3, -x+1/3, z+1/3'
'x+1/3, y+2/3, z+2/3'
'-y+1/3, x-y+2/3, z+2/3'
'-x+y+1/3, -x+2/3, z+2/3'
'-x, -y, -z'
'y, -x+y, -z'
'x-y, x, -z'
'-x+2/3, -y+1/3, -z+1/3'
'y+2/3, -x+y+1/3, -z+1/3'
'x-y+2/3, x+1/3, -z+1/3'
'-x+1/3, -y+2/3, -z+2/3'
'y+1/3, -x+y+2/3, -z+2/3'
'x-y+1/3, x+2/3, -z+2/3'

loop_
_atom_site_label
_atom_site_type_symbol
_atom_site_fract_x
_atom_site_fract_y
_atom_site_fract_z
_atom_site_U_iso_or_equiv
_atom_site_adp_type
_atom_site_occupancy
_atom_site_symmetry_multiplicity
_atom_site_calc_flag
_atom_site_refinement_flags
Pd1 Pd 0.324504(10) 0.130770(10) 0.80905(3) 0.05822(14) Uani 1 1 d .
Cl1 Cl 0.27376(4) 0.12827(5) 0.63649(14) 0.1110(5) Uani 1 1 d .
N1 N 0.37233(10) 0.12843(11) 0.9405(3) 0.0519(6) Uani 1 1 d .
C1 C 0.29806(13) 0.05113(13) 0.9923(3) 0.0546(8) Uani 1 1 d .
C2 C 0.27101(16) 0.00581(15) 1.0638(4) 0.0692(10) Uani 1 1 d .
C3 C 0.21811(17) -0.02205(17) 1.0487(4) 0.0812(12) Uani 1 1 d .
H3 H 0.199 -0.0539 1.0889 0.097 Uiso 1 1 calc R
C4 C 0.19371(15) -0.00284(18) 0.9743(4) 0.0791(12) Uani 1 1 d .
H4 H 0.1579 -0.0216 0.9698 0.095 Uiso 1 1 calc R
C5 C 0.21918(14) 0.04286(15) 0.9056(4) 0.0634(9) Uani 1 1 d .
C6 C 0.27338(13) 0.06889(13) 0.9073(3) 0.0533(8) Uani 1 1 d .
C7 C 0.35249(13) 0.08677(13) 1.0075(3) 0.0551(8) Uani 1 1 d .
H7 H 0.3725 0.0799 1.0636 0.066 Uiso 1 1 calc R
C8 C 0.42534(12) 0.16724(14) 0.9561(3) 0.0553(8) Uani 1 1 d .
C9 C 0.46300(15) 0.16346(17) 0.8849(5) 0.0785(12) Uani 1 1 d .
C10 C 0.51410(17) 0.2028(2) 0.9046(6) 0.0996(17) Uani 1 1 d .
H10 H 0.54 0.2014 0.8586 0.12 Uiso 1 1 calc R
C11 C 0.52784(16) 0.2425(2) 0.9866(6) 0.0955(16) Uani 1 1 d .
C12 C 0.48951(17) 0.24521(17) 1.0512(5) 0.0860(14) Uani 1 1 d .
H12 H 0.4984 0.2727 1.1069 0.103 Uiso 1 1 calc R
C13 C 0.43741(14) 0.20809(16) 1.0366(4) 0.0670(10) Uani 1 1 d .
C18 C 0.39671(19) 0.2142(2) 1.1047(5) 0.1066(19) Uani 1 1 d .
H18A H 0.3697 0.2081 1.0454 0.16 Uiso 1 1 calc R
H18B H 0.4116 0.2485 1.1384 0.16 Uiso 1 1 calc R
H18C H 0.3828 0.1898 1.174 0.16 Uiso 1 1 calc R
C14 C 0.2975(2) -0.0124(2) 1.1570(5) 0.1030(16) Uani 1 1 d .
H14A H 0.2737 -0.047 1.1838 0.155 Uiso 1 1 calc R
H14B H 0.3091 0.0099 1.2309 0.155 Uiso 1 1 calc R
H14C H 0.3266 -0.0115 1.1156 0.155 Uiso 1 1 calc R
C15 C 0.18777(17) 0.0631(2) 0.8408(5) 0.0963(15) Uani 1 1 d .
H15A H 0.1866 0.0569 0.7499 0.144 Uiso 1 1 calc R
H15B H 0.2033 0.0994 0.8563 0.144 Uiso 1 1 calc R
H15C H 0.1534 0.0457 0.8748 0.144 Uiso 1 1 calc R
C16 C 0.4489(2) 0.1201(2) 0.7923(7) 0.125(2) Uani 1 1 d .
H16A H 0.4755 0.1306 0.7285 0.187 Uiso 1 1 calc R
H16B H 0.4169 0.1114 0.7512 0.187 Uiso 1 1 calc R
H16C H 0.4454 0.0907 0.8379 0.187 Uiso 1 1 calc R
C17 C 0.5840(2) 0.2833(3) 1.0091(9) 0.166(3) Uani 1 1 d .
H17A H 0.5873 0.2989 1.0919 0.249 Uiso 1 1 calc R
H17B H 0.5949 0.3093 0.9435 0.249 Uiso 1 1 calc R
H17C H 0.6051 0.2676 1.006 0.249 Uiso 1 1 calc R
O1 O 0.6129(13) 0.2928(19) 1.349(3) 0.222(14) Uani 0.25 1 d P
H1S H 0.6268 0.2847 1.2848 0.333 Uiso 0.25 1 d PR
H2S H 0.602 0.2668 1.3823 0.333 Uiso 0.25 1 d PR

loop_
_atom_site_aniso_label
_atom_site_aniso_U_11
_atom_site_aniso_U_22
_atom_site_aniso_U_33
_atom_site_aniso_U_23
_atom_site_aniso_U_13
_atom_site_aniso_U_12
Pd1 0.04849(17) 0.05516(18) 0.0605(2) 0.00081(12) -0.01423(12) 0.01802(13)
Cl1 0.0657(6) 0.0974(9) 0.1109(10) 0.0443(7) -0.0410(6) -0.0035(6)
N1 0.0427(14) 0.0569(16) 0.0512(16) -0.0044(13) -0.0063(12) 0.0213(12)
C1 0.0519(18) 0.060(2) 0.048(2) -0.0048(15) 0.0009(14) 0.0250(16)
C2 0.070(2) 0.066(2) 0.062(2) 0.0048(18) 0.0042(19) 0.026(2)
C3 0.070(3) 0.070(3) 0.077(3) 0.006(2) 0.011(2) 0.015(2)
C4 0.049(2) 0.080(3) 0.082(3) -0.009(2) -0.001(2) 0.012(2)
C5 0.0475(18) 0.069(2) 0.064(2) -0.0132(18) -0.0035(16) 0.0218(17)
C6 0.0507(17) 0.0531(18) 0.051(2) -0.0134(15) -0.0035(14) 0.0219(15)
C7 0.0538(19) 0.064(2) 0.047(2) -0.0017(16) -0.0047(15) 0.0291(17)
C8 0.0445(17) 0.061(2) 0.055(2) 0.0053(16) -0.0080(14) 0.0228(15)
C9 0.054(2) 0.085(3) 0.101(3) 0.003(2) 0.004(2) 0.038(2)
C10 0.046(2) 0.107(4) 0.147(5) 0.026(4) 0.012(3) 0.038(3)
C11 0.042(2) 0.081(3) 0.137(5) 0.022(3) -0.017(3) 0.011(2)
C12 0.069(3) 0.067(3) 0.091(3) 0.000(2) -0.022(2) 0.011(2)
C13 0.056(2) 0.069(2) 0.060(2) -0.0017(18) -0.0046(17) 0.0194(18)
C18 0.083(3) 0.100(4) 0.105(4) -0.036(3) 0.019(3) 0.022(3)
C14 0.100(4) 0.103(4) 0.094(4) 0.035(3) 0.003(3) 0.042(3)
C15 0.055(2) 0.107(4) 0.120(4) -0.001(3) -0.013(2) 0.035(3)
C16 0.092(4) 0.116(4) 0.171(6) -0.037(4) 0.030(4) 0.056(3)
C17 0.053(3) 0.135(6) 0.254(10) 0.023(6) -0.040(4) 0.005(3)
O1 0.31(5) 0.22(4) 0.17(2) 0.01(2) 0.00(3) 0.15(3)

loop_
_atom_type_symbol
_atom_type_description
_atom_type_scat_dispersion_real
_atom_type_scat_dispersion_imag
_atom_type_scat_source
C C 0.0033 0.0016 'International Tables Vol C Tables 4.2.6.8 and 6.1.1.4'
H H 0 0 'International Tables Vol C Tables 4.2.6.8 and 6.1.1.4'
N N 0.0061 0.0033 'International Tables Vol C Tables 4.2.6.8 and 6.1.1.4'
Cl Cl 0.1484 0.1585 'International Tables Vol C Tables 4.2.6.8 and 6.1.1.4'
Pd Pd -0.9988 1.0072 'International Tables Vol C Tables 4.2.6.8 and 6.1.1.4'
O O 0.0106 0.006 'International Tables Vol C Tables 4.2.6.8 and 6.1.1.4'

loop_
_geom_angle_atom_site_label_1
_geom_angle_atom_site_label_2
_geom_angle_atom_site_label_3
_geom_angle
_geom_angle_site_symmetry_1
_geom_angle_site_symmetry_3
C6 Pd1 N1 81.29(13) . .
C6 Pd1 Cl1 100.31(10) . .
N1 Pd1 Cl1 171.83(9) . .
C6 Pd1 Cl1 174.92(11) . 13_556
N1 Pd1 Cl1 93.97(8) . 13_556
Cl1 Pd1 Cl1 84.13(4) . 13_556
Pd1 Cl1 Pd1 95.87(4) . 13_556
C7 N1 C8 120.9(3) . .
C7 N1 Pd1 114.3(2) . .
C8 N1 Pd1 124.7(2) . .
C2 C1 C6 122.6(3) . .
C2 C1 C7 123.5(3) . .
C6 C1 C7 113.5(3) . .
C3 C2 C1 117.3(4) . .
C3 C2 C14 120.3(4) . .
C1 C2 C14 122.4(4) . .
C4 C3 C2 120.1(4) . .
C3 C4 C5 124.0(4) . .
C4 C5 C6 117.0(4) . .
C4 C5 C15 118.7(4) . .
C6 C5 C15 124.2(4) . .
C5 C6 C1 118.3(3) . .
C5 C6 Pd1 130.2(3) . .
C1 C6 Pd1 111.5(2) . .
N1 C7 C1 117.5(3) . .
C13 C8 C9 122.0(3) . .
C13 C8 N1 118.9(3) . .
C9 C8 N1 119.1(3) . .
C8 C9 C10 116.1(4) . .
C8 C9 C16 121.4(4) . .
C10 C9 C16 122.5(4) . .
C11 C10 C9 123.8(5) . .
C10 C11 C12 117.9(4) . .
C10 C11 C17 122.2(6) . .
C12 C11 C17 120.0(6) . .
C11 C12 C13 122.3(5) . .
C8 C13 C12 117.8(4) . .
C8 C13 C18 122.0(4) . .
C12 C13 C18 120.2(4) . .
O1 O1 O1 115.6(18) 17_557 18_547

loop_
_geom_bond_atom_site_label_1
_geom_bond_atom_site_label_2
_geom_bond_distance
_geom_bond_site_symmetry_2
Pd1 C6 1.996(3) .
Pd1 N1 2.006(3) .
Pd1 Cl1 2.3281(13) .
Pd1 Cl1 2.4392(12) 13_556
Cl1 Pd1 2.4392(12) 13_556
N1 C7 1.286(4) .
N1 C8 1.433(4) .
C1 C2 1.397(5) .
C1 C6 1.416(5) .
C1 C7 1.443(5) .
C2 C3 1.382(6) .
C2 C14 1.516(6) .
C3 C4 1.372(7) .
C4 C5 1.386(6) .
C5 C6 1.406(5) .
C5 C15 1.508(6) .
C8 C13 1.373(5) .
C8 C9 1.400(5) .
C9 C10 1.403(6) .
C9 C16 1.497(7) .
C10 C11 1.350(8) .
C11 C12 1.367(7) .
C11 C17 1.523(6) .
C12 C13 1.400(5) .
C13 C18 1.498(6) .
O1 O1 1.49(3) 17_557
O1 O1 1.49(3) 18_547

loop_
_geom_torsion_atom_site_label_1
_geom_torsion_atom_site_label_2
_geom_torsion_atom_site_label_3
_geom_torsion_atom_site_label_4
_geom_torsion
_geom_torsion_site_symmetry_1
_geom_torsion_site_symmetry_4
C6 Pd1 Cl1 Pd1 -177.52(10) . 13_556
N1 Pd1 Cl1 Pd1 -76.9(6) . 13_556
Cl1 Pd1 Cl1 Pd1 0 13_556 13_556
C6 Pd1 N1 C7 11.3(3) . .
Cl1 Pd1 N1 C7 -90.7(6) . .
Cl1 Pd1 N1 C7 -166.9(2) 13_556 .
C6 Pd1 N1 C8 -172.8(3) . .
Cl1 Pd1 N1 C8 85.2(7) . .
Cl1 Pd1 N1 C8 9.0(3) 13_556 .
C6 C1 C2 C3 0.1(6) . .
C7 C1 C2 C3 173.6(4) . .
C6 C1 C2 C14 -178.6(4) . .
C7 C1 C2 C14 -5.1(6) . .
C1 C2 C3 C4 -5.4(7) . .
C14 C2 C3 C4 173.4(4) . .
C2 C3 C4 C5 3.4(7) . .
C3 C4 C5 C6 4.0(7) . .
C3 C4 C5 C15 -172.6(4) . .
C4 C5 C6 C1 -8.9(5) . .
C15 C5 C6 C1 167.5(4) . .
C4 C5 C6 Pd1 172.9(3) . .
C15 C5 C6 Pd1 -10.7(6) . .
C2 C1 C6 C5 7.2(5) . .
C7 C1 C6 C5 -166.9(3) . .
C2 C1 C6 Pd1 -174.3(3) . .
C7 C1 C6 Pd1 11.6(4) . .
N1 Pd1 C6 C5 166.1(3) . .
Cl1 Pd1 C6 C5 -22.0(3) . .
Cl1 Pd1 C6 C5 -172.9(9) 13_556 .
N1 Pd1 C6 C1 -12.1(2) . .
Cl1 Pd1 C6 C1 159.7(2) . .
Cl1 Pd1 C6 C1 8.9(13) 13_556 .
C8 N1 C7 C1 176.0(3) . .
Pd1 N1 C7 C1 -8.0(4) . .
C2 C1 C7 N1 -176.5(4) . .
C6 C1 C7 N1 -2.6(5) . .
C7 N1 C8 C13 -95.7(4) . .
Pd1 N1 C8 C13 88.7(4) . .
C7 N1 C8 C9 86.8(4) . .
Pd1 N1 C8 C9 -88.7(4) . .
C13 C8 C9 C10 2.6(6) . .
N1 C8 C9 C10 179.9(4) . .
C13 C8 C9 C16 -176.7(5) . .
N1 C8 C9 C16 0.6(7) . .
C8 C9 C10 C11 0.2(8) . .
C16 C9 C10 C11 179.4(6) . .
C9 C10 C11 C12 -1.9(8) . .
C9 C10 C11 C17 177.7(5) . .
C10 C11 C12 C13 1.1(7) . .
C17 C11 C12 C13 -178.5(5) . .
C9 C8 C13 C12 -3.3(6) . .
N1 C8 C13 C12 179.3(3) . .
C9 C8 C13 C18 175.2(4) . .
N1 C8 C13 C18 -2.2(6) . .
C11 C12 C13 C8 1.4(7) . .
C11 C12 C13 C18 -177.1(5) . .
